data_7102197
loop_
_publ_author_name
'Li, Xiaofang'
'Nishiura, Masayoshi'
'Mori, Kyouichi'
'Mashiko, Tomohiro'
'Hou, Zhaomin'

_publ_section_title
;
 Cationic scandium aminobenzyl complexes. Synthesis, structure and
 unprecedented catalysis of copolymerization of 1-hexene and
 dicyclopentadiene.
;
_journal_issue 40
_journal_name_full 'Chemical communications (Cambridge, England)'
_journal_page_first 4137
_journal_page_last 4139
_journal_paper_doi 10.1039/b708534f
_journal_year 2007
_chemical_formula_sum 'C27 H37 N2 Sc'
_chemical_formula_weight 434.55
_chemical_name_common C5Me4HScBz2
_chemical_name_systematic
;
?
;
_space_group_IT_number 14
_symmetry_cell_setting monoclinic
_symmetry_space_group_name_Hall '-P 2ybc'
_symmetry_space_group_name_H-M 'P 1 21/c 1'
_atom_sites_solution_hydrogens geom
_atom_sites_solution_primary direct
_atom_sites_solution_secondary difmap
_audit_creation_method SHELXL-97
_cell_angle_alpha 90.00
_cell_angle_beta 91.82(2)
_cell_angle_gamma 90.00
_cell_formula_units_Z 4
_cell_length_a 9.493(11)
_cell_length_b 17.612(19)
_cell_length_c 14.571(17)
_cell_measurement_temperature 173(2)
_cell_volume 2435(5)
_computing_cell_refinement 'Bruker SMART'
_computing_data_collection 'Bruker SMART'
_computing_data_reduction 'Bruker SHELXTL'
_computing_molecular_graphics 'Bruker SHELXTL'
_computing_publication_material 'Bruker SHELXTL'
_computing_structure_refinement 'SHELXL-97 (Sheldrick, 1997)'
_computing_structure_solution 'SHELXS-97 (Sheldrick, 1990)'
_diffrn_ambient_temperature 173(2)
_diffrn_measured_fraction_theta_full 0.989
_diffrn_measured_fraction_theta_max 0.989
_diffrn_measurement_device_type 'CCD area detector'
_diffrn_measurement_method 'phi and omega scans'
_diffrn_radiation_monochromator graphite
_diffrn_radiation_source 'fine-focus sealed tube'
_diffrn_radiation_type MoK\a
_diffrn_radiation_wavelength 0.71073
_diffrn_reflns_av_R_equivalents 0.0932
_diffrn_reflns_av_sigmaI/netI 0.2179
_diffrn_reflns_limit_h_max 11
_diffrn_reflns_limit_h_min -11
_diffrn_reflns_limit_k_max 20
_diffrn_reflns_limit_k_min -16
_diffrn_reflns_limit_l_max 17
_diffrn_reflns_limit_l_min -15
_diffrn_reflns_number 10038
_diffrn_reflns_theta_full 25.10
_diffrn_reflns_theta_max 25.10
_diffrn_reflns_theta_min 1.81
_exptl_absorpt_coefficient_mu 0.318
_exptl_absorpt_correction_T_max 0.9843
_exptl_absorpt_correction_T_min 0.8835
_exptl_absorpt_correction_type multi-scan
_exptl_absorpt_process_details SADABS
_exptl_crystal_colour yellow
_exptl_crystal_density_diffrn 1.185
_exptl_crystal_density_method 'not measured'
_exptl_crystal_F_000 936
_exptl_crystal_size_max 0.40
_exptl_crystal_size_mid 0.40
_exptl_crystal_size_min 0.05
_refine_diff_density_max 0.207
_refine_diff_density_min -0.195
_refine_diff_density_rms 0.043
_refine_ls_extinction_method none
_refine_ls_goodness_of_fit_ref 0.694
_refine_ls_hydrogen_treatment none
_refine_ls_matrix_type full
_refine_ls_number_parameters 279
_refine_ls_number_reflns 4285
_refine_ls_number_restraints 0
_refine_ls_restrained_S_all 0.694
_refine_ls_R_factor_all 0.1526
_refine_ls_R_factor_gt 0.0497
_refine_ls_shift/su_max 0.001
_refine_ls_shift/su_mean 0.000
_refine_ls_structure_factor_coef Fsqd
_refine_ls_weighting_details 'calc w=1/[\s^2^(Fo^2^)+(0.0088P)^2^+0.0000P] where P=(Fo^2^+2Fc^2^)/3'
_refine_ls_weighting_scheme calc
_refine_ls_wR_factor_gt 0.0666
_refine_ls_wR_factor_ref 0.0820
_reflns_number_gt 1537
_reflns_number_total 4285
_reflns_threshold_expression >2sigma(I)
_cod_data_source_file b708534f.txt
_cod_data_source_block 1c
_cod_original_sg_symbol_H-M P2(1)/c
_cod_database_code 7102197

loop_
_symmetry_equiv_pos_as_xyz
'x, y, z'
'-x, y+1/2, -z+1/2'
'-x, -y, -z'
'x, -y-1/2, z-1/2'

loop_
_atom_site_label
_atom_site_type_symbol
_atom_site_fract_x
_atom_site_fract_y
_atom_site_fract_z
_atom_site_U_iso_or_equiv
_atom_site_adp_type
_atom_site_occupancy
_atom_site_symmetry_multiplicity
_atom_site_calc_flag
_atom_site_refinement_flags
Sc1 Sc 0.25327(8) 0.47191(4) 0.76506(5) 0.0406(2) Uani 1 1 d .
N1 N 0.2194(4) 0.33958(17) 0.7153(2) 0.0542(10) Uani 1 1 d .
N2 N 0.4053(4) 0.57455(17) 0.7136(2) 0.0487(10) Uani 1 1 d .
C1 C 0.4545(4) 0.40474(19) 0.8019(2) 0.0495(12) Uani 1 1 d .
H1A H 0.5356 0.4386 0.8156 0.059 Uiso 1 1 calc R
H1B H 0.4411 0.3699 0.8542 0.059 Uiso 1 1 calc R
C2 C 0.4705(5) 0.3631(2) 0.7148(3) 0.0504(12) Uani 1 1 d .
C3 C 0.3516(6) 0.3319(2) 0.6698(3) 0.0556(13) Uani 1 1 d .
C4 C 0.3604(6) 0.2953(2) 0.5859(3) 0.0781(17) Uani 1 1 d .
H4 H 0.2785 0.2737 0.5574 0.094 Uiso 1 1 calc R
C5 C 0.4869(8) 0.2903(3) 0.5443(4) 0.110(3) Uani 1 1 d .
H5 H 0.4929 0.2649 0.4870 0.132 Uiso 1 1 calc R
C6 C 0.6059(7) 0.3220(3) 0.5848(4) 0.091(2) Uani 1 1 d .
H6 H 0.6935 0.3195 0.5552 0.109 Uiso 1 1 calc R
C7 C 0.5969(5) 0.3574(2) 0.6690(4) 0.0707(15) Uani 1 1 d .
H7 H 0.6798 0.3786 0.6967 0.085 Uiso 1 1 calc R
C8 C 0.0924(5) 0.3331(2) 0.6536(3) 0.0867(17) Uani 1 1 d .
H8A H 0.1040 0.3652 0.5994 0.130 Uiso 1 1 calc R
H8B H 0.0092 0.3496 0.6864 0.130 Uiso 1 1 calc R
H8C H 0.0802 0.2801 0.6343 0.130 Uiso 1 1 calc R
C9 C 0.2108(5) 0.2786(2) 0.7855(3) 0.0755(16) Uani 1 1 d .
H9A H 0.2121 0.2289 0.7553 0.113 Uiso 1 1 calc R
H9B H 0.1231 0.2841 0.8186 0.113 Uiso 1 1 calc R
H9C H 0.2914 0.2825 0.8290 0.113 Uiso 1 1 calc R
C10 C 0.1815(4) 0.50572(19) 0.6210(2) 0.0508(12) Uani 1 1 d .
H10A H 0.2426 0.4824 0.5749 0.061 Uiso 1 1 calc R
H10B H 0.0830 0.4896 0.6081 0.061 Uiso 1 1 calc R
C11 C 0.1934(5) 0.5897(3) 0.6192(3) 0.0496(12) Uani 1 1 d .
C12 C 0.3046(5) 0.6250(3) 0.6668(3) 0.0512(12) Uani 1 1 d .
C13 C 0.3205(5) 0.7038(3) 0.6697(3) 0.0677(15) Uani 1 1 d .
H13 H 0.4001 0.7261 0.7003 0.081 Uiso 1 1 calc R
C14 C 0.2184(7) 0.7486(3) 0.6275(4) 0.084(2) Uani 1 1 d .
H14 H 0.2267 0.8023 0.6299 0.101 Uiso 1 1 calc R
C15 C 0.1064(6) 0.7163(3) 0.5825(4) 0.087(2) Uani 1 1 d .
H15 H 0.0368 0.7477 0.5536 0.104 Uiso 1 1 calc R
C16 C 0.0924(5) 0.6378(3) 0.5784(3) 0.0704(15) Uani 1 1 d .
H16 H 0.0124 0.6164 0.5473 0.084 Uiso 1 1 calc R
C17 C 0.4837(4) 0.6094(2) 0.7923(3) 0.0750(15) Uani 1 1 d .
H17A H 0.5466 0.6489 0.7699 0.112 Uiso 1 1 calc R
H17B H 0.5394 0.5704 0.8247 0.112 Uiso 1 1 calc R
H17C H 0.4169 0.6320 0.8343 0.112 Uiso 1 1 calc R
C18 C 0.5113(4) 0.5476(2) 0.6475(3) 0.0673(14) Uani 1 1 d .
H18A H 0.4627 0.5241 0.5944 0.101 Uiso 1 1 calc R
H18B H 0.5735 0.5102 0.6777 0.101 Uiso 1 1 calc R
H18C H 0.5673 0.5908 0.6270 0.101 Uiso 1 1 calc R
C19 C 0.0171(4) 0.5129(3) 0.8188(3) 0.0535(12) Uani 1 1 d .
C20 C 0.1127(5) 0.5655(2) 0.8580(3) 0.0464(12) Uani 1 1 d .
C21 C 0.2008(4) 0.5265(3) 0.9217(2) 0.0461(11) Uani 1 1 d .
C22 C 0.1614(5) 0.4495(2) 0.9224(3) 0.0496(12) Uani 1 1 d .
C23 C 0.0473(4) 0.4422(2) 0.8585(3) 0.0551(13) Uani 1 1 d .
H23 H -0.0014 0.3963 0.8446 0.066 Uiso 1 1 calc R
C24 C -0.1031(4) 0.5304(2) 0.7543(3) 0.0773(14) Uani 1 1 d .
H24A H -0.1282 0.4849 0.7188 0.116 Uiso 1 1 calc R
H24B H -0.0760 0.5711 0.7125 0.116 Uiso 1 1 calc R
H24C H -0.1842 0.5468 0.7892 0.116 Uiso 1 1 calc R
C25 C 0.1035(4) 0.6506(2) 0.8474(3) 0.0698(15) Uani 1 1 d .
H25A H 0.0450 0.6716 0.8954 0.105 Uiso 1 1 calc R
H25B H 0.0613 0.6629 0.7869 0.105 Uiso 1 1 calc R
H25C H 0.1983 0.6726 0.8528 0.105 Uiso 1 1 calc R
C26 C 0.3038(4) 0.5615(2) 0.9898(3) 0.0731(15) Uani 1 1 d .
H26A H 0.2689 0.5555 1.0519 0.110 Uiso 1 1 calc R
H26B H 0.3144 0.6157 0.9761 0.110 Uiso 1 1 calc R
H26C H 0.3954 0.5362 0.9857 0.110 Uiso 1 1 calc R
C27 C 0.2128(5) 0.3910(2) 0.9898(3) 0.0798(16) Uani 1 1 d .
H27A H 0.3160 0.3896 0.9910 0.120 Uiso 1 1 calc R
H27B H 0.1757 0.3411 0.9716 0.120 Uiso 1 1 calc R
H27C H 0.1803 0.4039 1.0511 0.120 Uiso 1 1 calc R

loop_
_atom_site_aniso_label
_atom_site_aniso_U_11
_atom_site_aniso_U_22
_atom_site_aniso_U_33
_atom_site_aniso_U_23
_atom_site_aniso_U_13
_atom_site_aniso_U_12
Sc1 0.0381(5) 0.0412(5) 0.0424(5) -0.0029(4) -0.0012(4) -0.0003(5)
N1 0.059(3) 0.042(2) 0.062(3) -0.002(2) 0.001(2) -0.007(2)
N2 0.049(3) 0.043(2) 0.055(3) -0.0031(19) 0.004(2) -0.0021(19)
C1 0.050(3) 0.046(3) 0.052(3) -0.002(2) -0.005(2) 0.001(2)
C2 0.057(4) 0.037(3) 0.058(3) 0.011(2) 0.011(3) 0.008(3)
C3 0.077(4) 0.039(3) 0.052(4) 0.006(2) 0.013(3) 0.002(3)
C4 0.117(6) 0.052(4) 0.066(4) -0.015(3) 0.014(4) -0.007(3)
C5 0.193(9) 0.054(4) 0.087(5) -0.009(3) 0.063(6) 0.007(5)
C6 0.111(6) 0.067(5) 0.098(5) 0.010(4) 0.060(5) 0.019(4)
C7 0.065(4) 0.051(3) 0.097(5) 0.010(3) 0.023(3) 0.011(3)
C8 0.083(4) 0.068(3) 0.107(4) -0.013(3) -0.028(3) -0.020(3)
C9 0.091(4) 0.047(3) 0.091(4) 0.011(3) 0.031(3) -0.009(3)
C10 0.062(3) 0.043(3) 0.047(3) 0.000(2) -0.003(2) -0.008(2)
C11 0.047(3) 0.068(4) 0.034(3) 0.008(2) 0.004(2) 0.006(3)
C12 0.061(4) 0.042(3) 0.051(3) 0.012(3) 0.014(3) 0.013(3)
C13 0.081(4) 0.050(4) 0.074(4) 0.001(3) 0.028(3) 0.003(3)
C14 0.119(6) 0.054(4) 0.082(5) 0.017(3) 0.046(4) 0.030(4)
C15 0.111(6) 0.084(5) 0.067(4) 0.033(4) 0.031(4) 0.052(4)
C16 0.070(4) 0.087(4) 0.054(3) 0.017(3) 0.000(3) 0.024(3)
C17 0.071(4) 0.064(3) 0.089(4) -0.004(3) -0.007(3) -0.015(3)
C18 0.058(4) 0.061(3) 0.084(4) 0.004(3) 0.022(3) 0.001(3)
C19 0.034(3) 0.070(4) 0.057(3) 0.006(3) 0.004(2) 0.008(3)
C20 0.040(3) 0.051(3) 0.049(3) -0.001(2) 0.001(2) 0.003(2)
C21 0.046(3) 0.055(3) 0.037(3) -0.007(3) 0.003(2) 0.005(3)
C22 0.046(3) 0.055(3) 0.048(3) 0.005(2) 0.005(2) 0.011(2)
C23 0.045(3) 0.059(3) 0.062(3) -0.003(3) 0.011(3) -0.008(3)
C24 0.041(3) 0.102(4) 0.089(4) 0.005(3) -0.001(3) 0.009(3)
C25 0.079(4) 0.057(3) 0.075(4) -0.004(3) 0.016(3) 0.019(3)
C26 0.073(4) 0.093(4) 0.053(3) -0.022(3) -0.009(3) 0.017(3)
C27 0.108(5) 0.080(4) 0.053(3) 0.018(3) 0.015(3) 0.018(3)

loop_
_atom_type_symbol
_atom_type_description
_atom_type_scat_dispersion_real
_atom_type_scat_dispersion_imag
_atom_type_scat_source
C C 0.0033 0.0016 'International Tables Vol C Tables 4.2.6.8 and 6.1.1.4'
H H 0.0000 0.0000 'International Tables Vol C Tables 4.2.6.8 and 6.1.1.4'
N N 0.0061 0.0033 'International Tables Vol C Tables 4.2.6.8 and 6.1.1.4'
Sc Sc 0.2519 0.3716 'International Tables Vol C Tables 4.2.6.8 and 6.1.1.4'

loop_
_geom_angle_atom_site_label_1
_geom_angle_atom_site_label_2
_geom_angle_atom_site_label_3
_geom_angle
C10 Sc1 C1 125.11(14)
C10 Sc1 N2 71.61(13)
C1 Sc1 N2 87.59(15)
C10 Sc1 N1 86.75(13)
C1 Sc1 N1 71.36(13)
N2 Sc1 N1 133.08(13)
C10 Sc1 C23 110.25(17)
C1 Sc1 C23 115.36(16)
N2 Sc1 C23 144.06(13)
N1 Sc1 C23 82.15(13)
C10 Sc1 C19 88.18(15)
C1 Sc1 C19 145.28(15)
N2 Sc1 C19 115.17(15)
N1 Sc1 C19 104.82(15)
C23 Sc1 C19 32.66(12)
C10 Sc1 C22 141.70(16)
C1 Sc1 C22 90.92(14)
N2 Sc1 C22 128.44(14)
N1 Sc1 C22 94.27(14)
C23 Sc1 C22 32.90(12)
C19 Sc1 C22 54.50(13)
C10 Sc1 C20 100.14(15)
C1 Sc1 C20 131.09(15)
N2 Sc1 C20 90.50(14)
N1 Sc1 C20 134.98(14)
C23 Sc1 C20 53.57(14)
C19 Sc1 C20 32.35(12)
C22 Sc1 C20 53.92(13)
C10 Sc1 C21 132.16(15)
C1 Sc1 C21 99.82(14)
N2 Sc1 C21 97.47(14)
N1 Sc1 C21 126.60(14)
C23 Sc1 C21 53.47(14)
C19 Sc1 C21 53.62(13)
C22 Sc1 C21 32.34(12)
C20 Sc1 C21 32.19(12)
C3 N1 C8 114.5(4)
C3 N1 C9 108.4(3)
C8 N1 C9 107.4(3)
C3 N1 Sc1 96.7(2)
C8 N1 Sc1 110.3(2)
C9 N1 Sc1 119.4(3)
C12 N2 C17 114.5(3)
C12 N2 C18 109.7(3)
C17 N2 C18 107.4(3)
C12 N2 Sc1 102.1(3)
C17 N2 Sc1 110.9(2)
C18 N2 Sc1 112.3(2)
C2 C1 Sc1 99.4(3)
C7 C2 C3 116.2(5)
C7 C2 C1 124.0(5)
C3 C2 C1 119.6(4)
C4 C3 C2 121.6(5)
C4 C3 N1 121.7(5)
C2 C3 N1 116.6(4)
C5 C4 C3 120.0(6)
C4 C5 C6 120.4(6)
C5 C6 C7 119.4(6)
C6 C7 C2 122.4(5)
C11 C10 Sc1 104.9(2)
C12 C11 C16 116.1(4)
C12 C11 C10 119.6(4)
C16 C11 C10 124.0(5)
C11 C12 C13 122.6(5)
C11 C12 N2 115.8(4)
C13 C12 N2 121.6(5)
C14 C13 C12 118.8(5)
C15 C14 C13 120.3(6)
C14 C15 C16 120.7(6)
C15 C16 C11 121.4(5)
C23 C19 C20 107.3(4)
C23 C19 C24 126.1(5)
C20 C19 C24 126.4(5)
C23 C19 Sc1 72.4(2)
C20 C19 Sc1 75.2(3)
C24 C19 Sc1 122.6(3)
C19 C20 C21 108.0(4)
C19 C20 C25 125.3(4)
C21 C20 C25 125.7(4)
C19 C20 Sc1 72.5(3)
C21 C20 Sc1 74.0(2)
C25 C20 Sc1 128.3(3)
C22 C21 C20 108.8(4)
C22 C21 C26 123.9(4)
C20 C21 C26 126.5(4)
C22 C21 Sc1 72.6(2)
C20 C21 Sc1 73.8(2)
C26 C21 Sc1 127.3(3)
C21 C22 C23 106.4(4)
C21 C22 C27 126.0(4)
C23 C22 C27 126.7(4)
C21 C22 Sc1 75.0(2)
C23 C22 Sc1 72.1(2)
C27 C22 Sc1 126.4(3)
C19 C23 C22 109.5(4)
C19 C23 Sc1 74.9(2)
C22 C23 Sc1 75.0(3)

loop_
_geom_bond_atom_site_label_1
_geom_bond_atom_site_label_2
_geom_bond_distance
Sc1 C10 2.266(4)
Sc1 C1 2.296(4)
Sc1 N2 2.446(4)
Sc1 N1 2.459(4)
Sc1 C23 2.474(4)
Sc1 C19 2.505(5)
Sc1 C22 2.510(5)
Sc1 C20 2.539(4)
Sc1 C21 2.541(4)
N1 C3 1.443(5)
N1 C8 1.486(5)
N1 C9 1.488(4)
N2 C12 1.458(5)
N2 C17 1.480(4)
N2 C18 1.493(4)
C1 C2 1.478(5)
C2 C7 1.395(5)
C2 C3 1.399(6)
C3 C4 1.388(5)
C4 C5 1.365(7)
C5 C6 1.376(7)
C6 C7 1.380(6)
C10 C11 1.483(5)
C11 C12 1.392(6)
C11 C16 1.398(5)
C12 C13 1.395(5)
C13 C14 1.379(6)
C14 C15 1.356(7)
C15 C16 1.390(6)
C19 C23 1.400(5)
C19 C20 1.406(5)
C19 C24 1.487(5)
C20 C21 1.408(5)
C20 C25 1.509(5)
C21 C22 1.407(5)
C21 C26 1.503(5)
C22 C23 1.412(5)
C22 C27 1.495(5)
